data_7007541
loop_
_publ_author_name
'S\'anchez-M\'endez, Alberto'
'Benito, Jose Mar\'ia'
'de Jes\'us, Ernesto'
'de la Mata, F. Javier'
'Flores, Juan C.'
'G\'omez, Rafael'
'G\'omez-Sal, Pilar'

_publ_section_title
;
 Synthesis and 1H NMR studies of paramagnetic nickel(II) complexes
 containing bis(pyrazolyl)methane ligands with dendritic substituents.
;
_journal_issue 45
_journal_name_full 'Dalton transactions (Cambridge, England : 2003)'
_journal_page_first 5379
_journal_page_last 5389
_journal_paper_doi 10.1039/b607090f
_journal_year 2006
_chemical_compound_source 'synthesis as described'
_chemical_formula_moiety 'C18 H22 Br2 N4 Ni1'
_chemical_formula_sum 'C18 H22 Br2 N4 Ni'
_chemical_formula_weight 512.93
_chemical_name_systematic
;
?
;
_space_group_IT_number 14
_symmetry_cell_setting monoclinic
_symmetry_Int_Tables_number 14
_symmetry_space_group_name_Hall '-P 2yn'
_symmetry_space_group_name_H-M 'P 1 21/n 1'
_atom_sites_solution_hydrogens geom
_atom_sites_solution_primary direct
_atom_sites_solution_secondary difmap
_audit_conform_dict_location ftp://ftp.iucr.org/pub/cif_core.dic
_audit_conform_dict_name cif_core.dic
_audit_conform_dict_version 2.2
_audit_creation_date 2006-06-23T16:23:49-00:00
_audit_creation_method 'WinGX routine CIF_UPDATE'
_cell_angle_alpha 90
_cell_angle_beta 97.294(8)
_cell_angle_gamma 90
_cell_formula_units_Z 4
_cell_length_a 8.8157(10)
_cell_length_b 16.3175(9)
_cell_length_c 14.3685(12)
_cell_measurement_reflns_used 93
_cell_measurement_temperature 150(2)
_cell_measurement_theta_max 21.43
_cell_measurement_theta_min 5.092
_cell_measurement_wavelength 0.71073
_cell_volume 2050.2(3)
_computing_cell_refinement 'Dirax/lsq (Duisenberg & Schreurs, 1989-2000)'
_computing_data_collection 'Collect (Nonius BV, 1997-2000)'
_computing_data_reduction 'EvalCCD (Duisenberg & Schreurs 1990-2000)'
_computing_molecular_graphics 'Ortep-3 for Windows (Farrugia, 1997)'
_computing_publication_material 'WinGX publication routines (Farrugia, 1999)'
_computing_structure_refinement 'SHELXL-97 (Sheldrick, 1997)'
_computing_structure_solution 'SHELXS-97 (Sheldrick, 1997)'
_diffrn_ambient_temperature 150(2)
_diffrn_detector 'CCD plate'
_diffrn_measured_fraction_theta_full 0.997
_diffrn_measured_fraction_theta_max 0.997
_diffrn_measurement_device '95mm CCD camera on \k-goniostat'
_diffrn_measurement_device_type KappaCCD
_diffrn_measurement_method 'CCD rotation images, thick slices'
_diffrn_orient_matrix_type X=UH
_diffrn_orient_matrix_UB_11 0.01
_diffrn_orient_matrix_UB_12 0
_diffrn_orient_matrix_UB_13 0
_diffrn_orient_matrix_UB_21 0
_diffrn_orient_matrix_UB_22 0.01
_diffrn_orient_matrix_UB_23 0
_diffrn_orient_matrix_UB_31 0
_diffrn_orient_matrix_UB_32 0
_diffrn_orient_matrix_UB_33 0.01
_diffrn_radiation_monochromator graphite
_diffrn_radiation_probe x-ray
_diffrn_radiation_type MoK\a
_diffrn_radiation_wavelength 0.71073
_diffrn_reflns_av_R_equivalents 0.2191
_diffrn_reflns_av_unetI/netI 0.1692
_diffrn_reflns_limit_h_max 10
_diffrn_reflns_limit_h_min -10
_diffrn_reflns_limit_k_max 19
_diffrn_reflns_limit_k_min -19
_diffrn_reflns_limit_l_max 17
_diffrn_reflns_limit_l_min -17
_diffrn_reflns_number 13367
_diffrn_reflns_reduction_process
;
Scaled and merged with SORTAV
R.H. Blessing, (1987) Cryst. Rev. 1, 3-58
R.H. Blessing, (1989) J. Appl. Cryst. 22, 396-397
;
_diffrn_reflns_theta_full 25.51
_diffrn_reflns_theta_max 25.51
_diffrn_reflns_theta_min 3.12
_diffrn_source 'Enraf Nonius FR590'
_exptl_absorpt_coefficient_mu 4.852
_exptl_absorpt_correction_T_max 2.003
_exptl_absorpt_correction_T_min 0.771
_exptl_absorpt_correction_type multi-scan
_exptl_absorpt_process_details
;
R.H. Blessing, Acta Cryst. (1995), A51, 33-38
;
_exptl_crystal_colour purple-blue
_exptl_crystal_density_diffrn 1.662
_exptl_crystal_density_method 'not measured'
_exptl_crystal_description prism
_exptl_crystal_F_000 1024
_exptl_crystal_size_max 0.5
_exptl_crystal_size_mid 0.15
_exptl_crystal_size_min 0.15
_refine_diff_density_max 0.753
_refine_diff_density_min -0.931
_refine_diff_density_rms 0.151
_refine_ls_extinction_method none
_refine_ls_goodness_of_fit_ref 0.973
_refine_ls_hydrogen_treatment constr
_refine_ls_matrix_type full
_refine_ls_number_parameters 230
_refine_ls_number_reflns 3814
_refine_ls_number_restraints 0
_refine_ls_restrained_S_all 0.973
_refine_ls_R_factor_all 0.1451
_refine_ls_R_factor_gt 0.0641
_refine_ls_shift/su_max 0.063
_refine_ls_shift/su_mean 0.01
_refine_ls_structure_factor_coef Fsqd
_refine_ls_weighting_details 'calc w=1/[\s^2^(Fo^2^)+(0.0307P)^2^+0.0000P] where P=(Fo^2^+2Fc^2^)/3'
_refine_ls_weighting_scheme calc
_refine_ls_wR_factor_gt 0.1049
_refine_ls_wR_factor_ref 0.1252
_reflns_number_gt 2098
_reflns_number_total 3814
_reflns_threshold_expression >2sigma(I)
_cod_data_source_file b607090f.txt
_cod_data_source_block import
_cod_database_code 7007541

loop_
_symmetry_equiv_pos_as_xyz
'x, y, z'
'-x+1/2, y+1/2, -z+1/2'
'-x, -y, -z'
'x-1/2, -y-1/2, z-1/2'

loop_
_atom_site_label
_atom_site_type_symbol
_atom_site_fract_x
_atom_site_fract_y
_atom_site_fract_z
_atom_site_U_iso_or_equiv
_atom_site_adp_type
_atom_site_occupancy
_atom_site_symmetry_multiplicity
_atom_site_calc_flag
_atom_site_refinement_flags
_atom_site_disorder_assembly
_atom_site_disorder_group
Ni1 Ni 0.36780(10) -0.03912(7) 0.72319(7) 0.0230(3) Uani 1 1 d . . .
Br1 Br 0.20155(9) 0.04215(7) 0.62020(6) 0.0401(3) Uani 1 1 d . . .
Br3 Br 0.26015(9) -0.12261(6) 0.83326(6) 0.0317(3) Uani 1 1 d . . .
C1 C 0.4920(8) -0.1832(5) 0.6247(5) 0.0182(19) Uani 1 1 d . . .
C2 C 0.6320(8) -0.2110(5) 0.6013(5) 0.024(2) Uani 1 1 d . . .
H2 H 0.6505 -0.2622 0.5765 0.028 Uiso 1 1 calc R . .
C3 C 0.7356(8) -0.1508(5) 0.6210(5) 0.022(2) Uani 1 1 d . . .
C4 C 0.3434(9) -0.2278(5) 0.6205(6) 0.029(2) Uani 1 1 d . . .
H4A H 0.3378 -0.2552 0.6791 0.044 Uiso 1 1 calc R . .
H4B H 0.3363 -0.2675 0.5707 0.044 Uiso 1 1 calc R . .
H4C H 0.2605 -0.1895 0.6088 0.044 Uiso 1 1 calc R . .
C5 C 0.9042(8) -0.1478(6) 0.6116(5) 0.031(2) Uani 1 1 d . . .
H5A H 0.961 -0.1357 0.6715 0.046 Uiso 1 1 calc R . .
H5B H 0.9227 -0.1059 0.5674 0.046 Uiso 1 1 calc R . .
H5C H 0.9362 -0.1998 0.5897 0.046 Uiso 1 1 calc R . .
C6 C 0.5480(8) 0.0638(5) 0.8718(5) 0.024(2) Uani 1 1 d . . .
C7 C 0.7008(8) 0.0790(5) 0.9066(6) 0.028(2) Uani 1 1 d . . .
H7 H 0.738 0.1017 0.9644 0.033 Uiso 1 1 calc R . .
C8 C 0.7850(8) 0.0531(5) 0.8373(5) 0.0181(18) Uani 1 1 d . . .
C9 C 0.4071(9) 0.0833(6) 0.9185(6) 0.036(2) Uani 1 1 d . . .
H9A H 0.333 0.1108 0.8746 0.054 Uiso 1 1 calc R . .
H9B H 0.4352 0.1181 0.9718 0.054 Uiso 1 1 calc R . .
H9C H 0.3639 0.0333 0.9387 0.054 Uiso 1 1 calc R . .
C10 C 0.9534(8) 0.0545(6) 0.8337(5) 0.027(2) Uani 1 1 d . . .
H10A H 0.9874 0.0007 0.819 0.041 Uiso 1 1 calc R . .
H10B H 1.0049 0.0713 0.8936 0.041 Uiso 1 1 calc R . .
H10C H 0.9762 0.0924 0.7863 0.041 Uiso 1 1 calc R . .
C11 C 0.7109(8) -0.0032(5) 0.6738(5) 0.0175(18) Uani 1 1 d . . .
H11 H 0.8217 -0.0019 0.6722 0.021 Uiso 1 1 calc R . .
C12 C 0.6370(8) 0.0551(5) 0.5968(5) 0.0184(18) Uani 1 1 d . . .
H12A H 0.6619 0.0367 0.5364 0.022 Uiso 1 1 calc R . .
H12B H 0.5267 0.053 0.5951 0.022 Uiso 1 1 calc R . .
C13 C 0.6901(8) 0.1427(5) 0.6127(4) 0.0131(17) Uani 1 1 d . . .
C14 C 0.8408(9) 0.1631(6) 0.6046(5) 0.027(2) Uani 1 1 d . . .
H14 H 0.9081 0.1227 0.5898 0.032 Uiso 1 1 calc R . .
C15 C 0.8923(9) 0.2431(6) 0.6180(6) 0.033(2) Uani 1 1 d . . .
H15 H 0.9946 0.2554 0.6151 0.039 Uiso 1 1 calc R . .
C16 C 0.7932(10) 0.3040(6) 0.6355(5) 0.033(2) Uani 1 1 d . . .
H16 H 0.8274 0.3578 0.6427 0.04 Uiso 1 1 calc R . .
C17 C 0.6426(10) 0.2854(6) 0.6425(5) 0.034(2) Uani 1 1 d . . .
H17 H 0.5755 0.3269 0.6543 0.041 Uiso 1 1 calc R . .
C18 C 0.5907(9) 0.2063(6) 0.6321(5) 0.028(2) Uani 1 1 d . . .
H18 H 0.4891 0.1946 0.6379 0.034 Uiso 1 1 calc R . .
N1 N 0.5081(6) -0.1074(4) 0.6567(4) 0.0186(15) Uani 1 1 d . . .
N2 N 0.6601(6) -0.0869(4) 0.6545(4) 0.0182(16) Uani 1 1 d . . .
N3 N 0.5363(6) 0.0296(4) 0.7881(4) 0.0177(15) Uani 1 1 d . . .
N4 N 0.6832(6) 0.0219(4) 0.7667(4) 0.0173(15) Uani 1 1 d . . .

loop_
_atom_site_aniso_label
_atom_site_aniso_U_11
_atom_site_aniso_U_22
_atom_site_aniso_U_33
_atom_site_aniso_U_23
_atom_site_aniso_U_13
_atom_site_aniso_U_12
Ni1 0.0142(5) 0.0317(7) 0.0231(6) -0.0041(5) 0.0025(4) -0.0001(5)
Br1 0.0235(4) 0.0639(8) 0.0333(5) 0.0133(5) 0.0049(4) 0.0145(5)
Br3 0.0296(4) 0.0404(6) 0.0257(4) 0.0049(5) 0.0063(3) 0.0033(5)
C1 0.022(4) 0.019(5) 0.013(4) 0.002(4) 0.000(3) -0.006(4)
C2 0.023(4) 0.019(5) 0.028(5) -0.005(4) 0.000(4) -0.008(4)
C3 0.019(4) 0.026(6) 0.023(4) -0.001(4) 0.004(3) 0.007(4)
C4 0.034(5) 0.018(6) 0.037(5) -0.010(4) 0.008(4) -0.009(4)
C5 0.024(4) 0.043(7) 0.026(5) -0.003(4) 0.005(4) 0.005(4)
C6 0.028(5) 0.019(6) 0.027(5) -0.007(4) 0.012(4) 0.014(4)
C7 0.025(4) 0.028(6) 0.032(5) -0.001(4) 0.006(4) -0.010(4)
C8 0.026(4) 0.004(5) 0.024(4) 0.006(4) 0.002(3) 0.000(3)
C9 0.041(5) 0.030(6) 0.040(5) -0.019(5) 0.014(4) -0.001(5)
C10 0.020(4) 0.038(6) 0.023(4) -0.004(4) 0.000(3) -0.006(4)
C11 0.015(4) 0.022(5) 0.017(4) -0.002(4) 0.007(3) -0.006(4)
C12 0.020(4) 0.016(5) 0.019(4) -0.001(4) 0.001(3) 0.000(4)
C13 0.020(4) 0.015(5) 0.004(3) 0.003(3) -0.001(3) 0.002(3)
C14 0.026(5) 0.037(7) 0.019(4) 0.006(4) 0.007(3) 0.005(4)
C15 0.022(5) 0.048(7) 0.027(5) 0.007(5) 0.001(4) -0.013(5)
C16 0.047(6) 0.037(7) 0.014(4) -0.001(4) -0.002(4) -0.015(5)
C17 0.045(6) 0.033(7) 0.025(5) -0.006(5) 0.005(4) 0.011(5)
C18 0.019(4) 0.043(7) 0.024(5) 0.001(5) 0.007(4) 0.008(4)
N1 0.015(3) 0.017(5) 0.023(4) 0.003(3) 0.002(3) -0.001(3)
N2 0.015(3) 0.023(4) 0.016(3) 0.002(3) -0.002(3) -0.001(3)
N3 0.014(3) 0.022(4) 0.019(3) -0.001(3) 0.008(2) -0.001(3)
N4 0.014(3) 0.021(4) 0.018(3) 0.004(3) 0.004(3) 0.000(3)

loop_
_atom_type_symbol
_atom_type_description
_atom_type_scat_dispersion_real
_atom_type_scat_dispersion_imag
_atom_type_scat_source
C C 0.0033 0.0016 'International Tables Vol C Tables 4.2.6.8 and 6.1.1.4'
H H 0 0 'International Tables Vol C Tables 4.2.6.8 and 6.1.1.4'
N N 0.0061 0.0033 'International Tables Vol C Tables 4.2.6.8 and 6.1.1.4'
Ni Ni 0.3393 1.1124 'International Tables Vol C Tables 4.2.6.8 and 6.1.1.4'
Br Br -0.2901 2.4595 'International Tables Vol C Tables 4.2.6.8 and 6.1.1.4'

loop_
_exptl_crystal_face_index_h
_exptl_crystal_face_index_k
_exptl_crystal_face_index_l
_exptl_crystal_face_perp_dist
1 -6 10 0.063
-1 3 -5 0.096
15 3 -16 0.095
-5 1 2 0.245
-8 9 6 0.208
9 -8 -11 0.158
0 19 -1 0.089
0 -4 -1 0.234
0 2 -3 0.049

loop_
_geom_angle_atom_site_label_1
_geom_angle_atom_site_label_2
_geom_angle_atom_site_label_3
_geom_angle
_geom_angle_site_symmetry_1
_geom_angle_site_symmetry_3
_geom_angle_publ_flag
N1 Ni1 N3 93.9(2) . . ?
N1 Ni1 Br1 112.81(17) . . ?
N3 Ni1 Br1 110.12(19) . . ?
N1 Ni1 Br3 108.85(19) . . ?
N3 Ni1 Br3 110.37(17) . . ?
Br1 Ni1 Br3 118.17(5) . . ?
N1 C1 C2 109.2(7) . . ?
N1 C1 C4 121.8(7) . . ?
C2 C1 C4 129.0(8) . . ?
C3 C2 C1 108.0(8) . . ?
C3 C2 H2 126 . . ?
C1 C2 H2 126 . . ?
C2 C3 N2 106.5(7) . . ?
C2 C3 C5 130.8(8) . . ?
N2 C3 C5 122.6(7) . . ?
C1 C4 H4A 109.5 . . ?
C1 C4 H4B 109.5 . . ?
H4A C4 H4B 109.5 . . ?
C1 C4 H4C 109.5 . . ?
H4A C4 H4C 109.5 . . ?
H4B C4 H4C 109.5 . . ?
C3 C5 H5A 109.5 . . ?
C3 C5 H5B 109.5 . . ?
H5A C5 H5B 109.5 . . ?
C3 C5 H5C 109.5 . . ?
H5A C5 H5C 109.5 . . ?
H5B C5 H5C 109.5 . . ?
N3 C6 C7 111.2(7) . . ?
N3 C6 C9 121.2(7) . . ?
C7 C6 C9 127.6(7) . . ?
C8 C7 C6 105.6(7) . . ?
C8 C7 H7 127.2 . . ?
C6 C7 H7 127.2 . . ?
N4 C8 C7 106.7(6) . . ?
N4 C8 C10 122.9(7) . . ?
C7 C8 C10 130.4(7) . . ?
C6 C9 H9A 109.5 . . ?
C6 C9 H9B 109.5 . . ?
H9A C9 H9B 109.5 . . ?
C6 C9 H9C 109.5 . . ?
H9A C9 H9C 109.5 . . ?
H9B C9 H9C 109.5 . . ?
C8 C10 H10A 109.5 . . ?
C8 C10 H10B 109.5 . . ?
H10A C10 H10B 109.5 . . ?
C8 C10 H10C 109.5 . . ?
H10A C10 H10C 109.5 . . ?
H10B C10 H10C 109.5 . . ?
N4 C11 N2 111.0(6) . . ?
N4 C11 C12 112.4(6) . . ?
N2 C11 C12 110.6(6) . . ?
N4 C11 H11 107.5 . . ?
N2 C11 H11 107.5 . . ?
C12 C11 H11 107.5 . . ?
C13 C12 C11 112.3(6) . . ?
C13 C12 H12A 109.1 . . ?
C11 C12 H12A 109.1 . . ?
C13 C12 H12B 109.1 . . ?
C11 C12 H12B 109.1 . . ?
H12A C12 H12B 107.9 . . ?
C14 C13 C18 117.7(8) . . ?
C14 C13 C12 119.7(7) . . ?
C18 C13 C12 122.5(7) . . ?
C15 C14 C13 120.9(8) . . ?
C15 C14 H14 119.5 . . ?
C13 C14 H14 119.5 . . ?
C16 C15 C14 120.2(8) . . ?
C16 C15 H15 119.9 . . ?
C14 C15 H15 119.9 . . ?
C15 C16 C17 119.9(9) . . ?
C15 C16 H16 120.1 . . ?
C17 C16 H16 120.1 . . ?
C18 C17 C16 120.7(9) . . ?
C18 C17 H17 119.6 . . ?
C16 C17 H17 119.6 . . ?
C17 C18 C13 120.5(8) . . ?
C17 C18 H18 119.8 . . ?
C13 C18 H18 119.7 . . ?
C1 N1 N2 106.2(6) . . ?
C1 N1 Ni1 130.0(5) . . ?
N2 N1 Ni1 122.5(5) . . ?
C3 N2 N1 110.0(6) . . ?
C3 N2 C11 129.5(6) . . ?
N1 N2 C11 119.9(6) . . ?
C6 N3 N4 106.0(6) . . ?
C6 N3 Ni1 129.2(5) . . ?
N4 N3 Ni1 120.7(5) . . ?
C8 N4 N3 110.4(6) . . ?
C8 N4 C11 128.3(6) . . ?
N3 N4 C11 120.4(6) . . ?

loop_
_geom_bond_atom_site_label_1
_geom_bond_atom_site_label_2
_geom_bond_distance
_geom_bond_site_symmetry_2
_geom_bond_publ_flag
Ni1 N1 1.996(6) . ?
Ni1 N3 1.996(6) . ?
Ni1 Br1 2.3549(14) . ?
Ni1 Br3 2.3747(14) . ?
C1 N1 1.321(10) . ?
C1 C2 1.397(10) . ?
C1 C4 1.494(10) . ?
C2 C3 1.347(11) . ?
C2 H2 0.93 . ?
C3 N2 1.358(10) . ?
C3 C5 1.510(9) . ?
C4 H4A 0.96 . ?
C4 H4B 0.96 . ?
C4 H4C 0.96 . ?
C5 H5A 0.96 . ?
C5 H5B 0.96 . ?
C5 H5C 0.96 . ?
C6 N3 1.318(9) . ?
C6 C7 1.398(10) . ?
C6 C9 1.519(10) . ?
C7 C8 1.381(10) . ?
C7 H7 0.93 . ?
C8 N4 1.365(9) . ?
C8 C10 1.492(9) . ?
C9 H9A 0.96 . ?
C9 H9B 0.96 . ?
C9 H9C 0.96 . ?
C10 H10A 0.96 . ?
C10 H10B 0.96 . ?
C10 H10C 0.96 . ?
C11 N4 1.446(9) . ?
C11 N2 1.453(10) . ?
C11 C12 1.541(10) . ?
C11 H11 0.98 . ?
C12 C13 1.512(10) . ?
C12 H12A 0.97 . ?
C12 H12B 0.97 . ?
C13 C14 1.389(10) . ?
C13 C18 1.410(10) . ?
C14 C15 1.387(12) . ?
C14 H14 0.93 . ?
C15 C16 1.366(12) . ?
C15 H15 0.93 . ?
C16 C17 1.378(11) . ?
C16 H16 0.93 . ?
C17 C18 1.370(12) . ?
C17 H17 0.93 . ?
C18 H18 0.93 . ?
N1 N2 1.385(7) . ?
N3 N4 1.374(7) . ?
